data_7054659
loop_
_publ_author_name
'Rodr\'iguez, Isabel'
'Calaza, M. Isabel'
'Jim\'enez, Ana I.'
'Cativiela, Carlos'

_publ_section_title
;
 Synthesis of enantiomerically pure \d-benzylproline derivatives
;
_journal_issue 5
_journal_name_full 'New J. Chem.'
_journal_page_first 3310
_journal_paper_doi 10.1039/C4NJ01894J
_journal_volume 39
_journal_year 2015
_chemical_absolute_configuration syn
_chemical_formula_moiety 'C15 H19 N O3'
_chemical_formula_sum 'C15 H19 N O3'
_chemical_formula_weight 261.31
_chemical_name_systematic
; 
 ? 
;
_space_group_IT_number 4
_symmetry_cell_setting monoclinic
_symmetry_space_group_name_Hall 'P 2yb'
_symmetry_space_group_name_H-M 'P 1 21 1'
_atom_sites_solution_hydrogens geom
_atom_sites_solution_primary direct
_atom_sites_solution_secondary difmap
_audit_creation_method SHELXL-97
_audit_update_record
;
2014-09-14 deposited with the CCDC.
2015-02-05 downloaded from the CCDC.
;
_cell_angle_alpha 90.00
_cell_angle_beta 105.802(10)
_cell_angle_gamma 90.00
_cell_formula_units_Z 2
_cell_length_a 9.7435(8)
_cell_length_b 6.5523(4)
_cell_length_c 11.9590(12)
_cell_measurement_temperature 295(2)
_cell_volume 734.64(11)
_computing_structure_refinement 'SHELXL-97 (Sheldrick, 1997)'
_computing_structure_solution 'SHELXS-97 (Sheldrick, 1990)'
_diffrn_ambient_temperature 295(2)
_diffrn_measured_fraction_theta_full 0.998
_diffrn_measured_fraction_theta_max 0.998
_diffrn_measurement_device_type 'Xcalibur, Sapphire3'
_diffrn_radiation_monochromator graphite
_diffrn_radiation_source 'fine-focus sealed tube'
_diffrn_radiation_type MoK\a
_diffrn_radiation_wavelength 0.71073
_diffrn_reflns_av_R_equivalents 0.0204
_diffrn_reflns_av_sigmaI/netI 0.0632
_diffrn_reflns_limit_h_max 11
_diffrn_reflns_limit_h_min -3
_diffrn_reflns_limit_k_max 7
_diffrn_reflns_limit_k_min -7
_diffrn_reflns_limit_l_max 12
_diffrn_reflns_limit_l_min -14
_diffrn_reflns_number 2659
_diffrn_reflns_theta_full 25.50
_diffrn_reflns_theta_max 25.50
_diffrn_reflns_theta_min 3.15
_exptl_absorpt_coefficient_mu 0.082
_exptl_crystal_colour colourless
_exptl_crystal_density_diffrn 1.181
_exptl_crystal_density_method 'not measured'
_exptl_crystal_description plate
_exptl_crystal_F_000 280
_exptl_crystal_size_max 0.60
_exptl_crystal_size_mid 0.39
_exptl_crystal_size_min 0.03
_refine_diff_density_max 0.121
_refine_diff_density_min -0.150
_refine_diff_density_rms 0.033
_refine_ls_extinction_coef 0.019(6)
_refine_ls_extinction_expression Fc^*^=kFc[1+0.001xFc^2^\l^3^/sin(2\q)]^-1/4^
_refine_ls_extinction_method SHELXL
_refine_ls_goodness_of_fit_ref 1.025
_refine_ls_hydrogen_treatment constr
_refine_ls_matrix_type full
_refine_ls_number_parameters 175
_refine_ls_number_reflns 2297
_refine_ls_number_restraints 1
_refine_ls_restrained_S_all 1.025
_refine_ls_R_factor_all 0.0848
_refine_ls_R_factor_gt 0.0590
_refine_ls_shift/su_max 0.000
_refine_ls_shift/su_mean 0.000
_refine_ls_structure_factor_coef Fsqd
_refine_ls_weighting_details 'calc w=1/[\s^2^(Fo^2^)+(0.0630P)^2^+0.0000P] where P=(Fo^2^+2Fc^2^)/3'
_refine_ls_weighting_scheme calc
_refine_ls_wR_factor_gt 0.1278
_refine_ls_wR_factor_ref 0.1465
_reflns_number_gt 1647
_reflns_number_total 2297
_reflns_threshold_expression >2sigma(I)
_cod_data_source_file c4nj01894j2.cif
_cod_data_source_block (R,R)-10
_cod_depositor_comments 'Adding full bibliography for 7054659.cif.'
_cod_original_cell_volume 734.63(11)
_cod_original_sg_symbol_H-M 'P 21'
_cod_database_code 7054659

loop_
_symmetry_equiv_pos_as_xyz
'x, y, z'
'-x, y+1/2, -z'

loop_
_atom_site_label
_atom_site_type_symbol
_atom_site_fract_x
_atom_site_fract_y
_atom_site_fract_z
_atom_site_U_iso_or_equiv
_atom_site_adp_type
_atom_site_occupancy
_atom_site_symmetry_multiplicity
_atom_site_calc_flag
_atom_site_refinement_flags
O1 O 0.8590(3) 1.0663(4) 0.8753(2) 0.0680(9) Uani 1 1 d .
O2 O 0.8745(3) 1.1673(4) 0.6201(2) 0.0622(8) Uani 1 1 d .
O3 O 0.6575(3) 1.0269(4) 0.5677(3) 0.0725(9) Uani 1 1 d .
N1 N 0.9682(3) 0.8533(4) 0.7819(2) 0.0433(7) Uani 1 1 d .
C1 C 1.1086(4) 1.0154(6) 0.9617(3) 0.0560(10) Uani 1 1 d .
H1A H 1.1070 1.1461 0.9975 0.084 Uiso 1 1 calc R
H1B H 1.1862 1.0108 0.9266 0.084 Uiso 1 1 calc R
H1C H 1.1209 0.9102 1.0195 0.084 Uiso 1 1 calc R
C2 C 0.9698(4) 0.9823(5) 0.8698(3) 0.0446(8) Uani 1 1 d .
C3 C 0.8374(4) 0.8315(5) 0.6888(3) 0.0502(10) Uani 1 1 d .
H3A H 0.7599 0.7795 0.7186 0.060 Uiso 1 1 calc R
C4 C 0.7961(4) 1.0318(5) 0.6256(3) 0.0456(9) Uani 1 1 d .
C5 C 0.6049(5) 1.1972(8) 0.4910(5) 0.0985(18) Uani 1 1 d .
H5A H 0.6268 1.3225 0.5338 0.148 Uiso 1 1 calc R
H5B H 0.5035 1.1852 0.4597 0.148 Uiso 1 1 calc R
H5C H 0.6496 1.1969 0.4287 0.148 Uiso 1 1 calc R
C6 C 0.8772(6) 0.6780(6) 0.6081(4) 0.0787(15) Uani 1 1 d .
H6A H 0.8576 0.5398 0.6284 0.094 Uiso 1 1 calc R
H6B H 0.8252 0.7038 0.5279 0.094 Uiso 1 1 calc R
C7 C 1.0355(5) 0.7102(6) 0.6265(3) 0.0731(14) Uani 1 1 d .
H7A H 1.0535 0.8261 0.5820 0.088 Uiso 1 1 calc R
H7B H 1.0799 0.5899 0.6044 0.088 Uiso 1 1 calc R
C8 C 1.0903(4) 0.7502(5) 0.7565(3) 0.0464(9) Uani 1 1 d .
H8A H 1.1720 0.8433 0.7717 0.056 Uiso 1 1 calc R
C9 C 1.1328(4) 0.5533(5) 0.8260(3) 0.0533(10) Uani 1 1 d .
H9A H 1.1426 0.5810 0.9075 0.064 Uiso 1 1 calc R
H9B H 1.0574 0.4534 0.8001 0.064 Uiso 1 1 calc R
C10 C 1.2691(4) 0.4658(6) 0.8133(3) 0.0596(11) Uani 1 1 d .
C11 C 1.2717(6) 0.2924(6) 0.7484(4) 0.0753(14) Uani 1 1 d .
H11A H 1.1865 0.2286 0.7105 0.090 Uiso 1 1 calc R
C12 C 1.3996(8) 0.2124(9) 0.7392(5) 0.114(2) Uani 1 1 d .
H12A H 1.4000 0.0936 0.6967 0.137 Uiso 1 1 calc R
C13 C 1.5250(8) 0.3069(16) 0.7921(6) 0.135(3) Uani 1 1 d .
H13A H 1.6107 0.2519 0.7861 0.162 Uiso 1 1 calc R
C14 C 1.5252(6) 0.4819(15) 0.8537(6) 0.144(3) Uani 1 1 d .
H14A H 1.6104 0.5488 0.8881 0.173 Uiso 1 1 calc R
C15 C 1.3969(5) 0.5589(10) 0.8644(5) 0.1002(19) Uani 1 1 d .
H15A H 1.3975 0.6771 0.9076 0.120 Uiso 1 1 calc R

loop_
_atom_site_aniso_label
_atom_site_aniso_U_11
_atom_site_aniso_U_22
_atom_site_aniso_U_33
_atom_site_aniso_U_23
_atom_site_aniso_U_13
_atom_site_aniso_U_12
O1 0.0556(17) 0.089(2) 0.0582(17) -0.0152(15) 0.0135(13) 0.0228(16)
O2 0.0597(19) 0.0455(15) 0.0713(18) 0.0072(15) 0.0007(14) -0.0079(14)
O3 0.0453(15) 0.0618(17) 0.092(2) 0.0117(16) -0.0134(14) 0.0002(14)
N1 0.0387(17) 0.0438(16) 0.0424(17) -0.0005(14) 0.0026(13) 0.0093(14)
C1 0.060(2) 0.056(2) 0.047(2) -0.0045(19) 0.0061(18) 0.007(2)
C2 0.047(2) 0.044(2) 0.041(2) -0.0005(17) 0.0105(16) 0.0066(17)
C3 0.053(2) 0.0389(19) 0.050(2) 0.0029(18) -0.0010(18) -0.0056(18)
C4 0.045(2) 0.0370(19) 0.048(2) -0.0062(17) 0.0012(17) 0.0041(18)
C5 0.079(4) 0.072(3) 0.114(4) 0.026(3) -0.024(3) 0.017(3)
C6 0.111(4) 0.044(2) 0.059(3) -0.014(2) -0.014(3) 0.018(3)
C7 0.112(4) 0.061(3) 0.048(2) 0.007(2) 0.025(3) 0.039(3)
C8 0.053(2) 0.043(2) 0.043(2) 0.0028(16) 0.0137(18) 0.0089(18)
C9 0.063(3) 0.047(2) 0.052(2) 0.0085(18) 0.0189(19) 0.0155(19)
C10 0.064(3) 0.064(3) 0.046(2) 0.010(2) 0.007(2) 0.023(2)
C11 0.087(4) 0.063(3) 0.081(3) 0.005(3) 0.032(3) 0.029(3)
C12 0.150(6) 0.100(4) 0.102(5) 0.019(4) 0.052(5) 0.077(5)
C13 0.093(5) 0.210(9) 0.098(5) 0.025(6) 0.019(4) 0.086(6)
C14 0.067(4) 0.238(9) 0.103(5) -0.027(6) -0.017(3) 0.046(5)
C15 0.062(3) 0.148(5) 0.078(3) -0.025(3) -0.003(3) 0.030(4)

loop_
_atom_type_symbol
_atom_type_description
_atom_type_scat_dispersion_real
_atom_type_scat_dispersion_imag
_atom_type_scat_source
C C 0.0033 0.0016 'International Tables Vol C Tables 4.2.6.8 and 6.1.1.4'
H H 0.0000 0.0000 'International Tables Vol C Tables 4.2.6.8 and 6.1.1.4'
N N 0.0061 0.0033 'International Tables Vol C Tables 4.2.6.8 and 6.1.1.4'
O O 0.0106 0.0060 'International Tables Vol C Tables 4.2.6.8 and 6.1.1.4'

loop_
_geom_angle_atom_site_label_1
_geom_angle_atom_site_label_2
_geom_angle_atom_site_label_3
_geom_angle
C4 O3 C5 116.3(3)
C2 N1 C3 118.8(3)
C2 N1 C8 127.7(3)
C3 N1 C8 112.7(3)
C2 C1 H1A 109.5
C2 C1 H1B 109.5
H1A C1 H1B 109.5
C2 C1 H1C 109.5
H1A C1 H1C 109.5
H1B C1 H1C 109.5
O1 C2 N1 120.0(3)
O1 C2 C1 121.5(3)
N1 C2 C1 118.5(3)
N1 C3 C4 110.8(3)
N1 C3 C6 103.3(3)
C4 C3 C6 109.7(3)
N1 C3 H3A 110.9
C4 C3 H3A 110.9
C6 C3 H3A 110.9
O2 C4 O3 124.3(3)
O2 C4 C3 126.2(3)
O3 C4 C3 109.3(3)
O3 C5 H5A 109.5
O3 C5 H5B 109.5
H5A C5 H5B 109.5
O3 C5 H5C 109.5
H5A C5 H5C 109.5
H5B C5 H5C 109.5
C7 C6 C3 104.0(3)
C7 C6 H6A 110.9
C3 C6 H6A 110.9
C7 C6 H6B 110.9
C3 C6 H6B 110.9
H6A C6 H6B 109.0
C6 C7 C8 103.4(3)
C6 C7 H7A 111.1
C8 C7 H7A 111.1
C6 C7 H7B 111.1
C8 C7 H7B 111.1
H7A C7 H7B 109.0
N1 C8 C7 102.2(3)
N1 C8 C9 113.0(3)
C7 C8 C9 112.2(3)
N1 C8 H8A 109.7
C7 C8 H8A 109.7
C9 C8 H8A 109.7
C10 C9 C8 112.7(3)
C10 C9 H9A 109.1
C8 C9 H9A 109.1
C10 C9 H9B 109.1
C8 C9 H9B 109.1
H9A C9 H9B 107.8
C15 C10 C11 117.6(4)
C15 C10 C9 120.6(4)
C11 C10 C9 121.8(4)
C10 C11 C12 120.8(5)
C10 C11 H11A 119.6
C12 C11 H11A 119.6
C13 C12 C11 120.2(6)
C13 C12 H12A 119.9
C11 C12 H12A 119.9
C14 C13 C12 120.2(6)
C14 C13 H13A 119.9
C12 C13 H13A 119.9
C13 C14 C15 119.2(7)
C13 C14 H14A 120.4
C15 C14 H14A 120.4
C10 C15 C14 121.9(6)
C10 C15 H15A 119.0
C14 C15 H15A 119.0

loop_
_geom_bond_atom_site_label_1
_geom_bond_atom_site_label_2
_geom_bond_distance
O1 C2 1.230(4)
O2 C4 1.185(4)
O3 C4 1.340(4)
O3 C5 1.447(5)
N1 C2 1.345(4)
N1 C3 1.453(5)
N1 C8 1.470(4)
C1 C2 1.508(5)
C1 H1A 0.9600
C1 H1B 0.9600
C1 H1C 0.9600
C3 C4 1.513(5)
C3 C6 1.516(6)
C3 H3A 0.9800
C5 H5A 0.9600
C5 H5B 0.9600
C5 H5C 0.9600
C6 C7 1.512(6)
C6 H6A 0.9700
C6 H6B 0.9700
C7 C8 1.523(5)
C7 H7A 0.9700
C7 H7B 0.9700
C8 C9 1.529(5)
C8 H8A 0.9800
C9 C10 1.492(5)
C9 H9A 0.9700
C9 H9B 0.9700
C10 C15 1.372(6)
C10 C11 1.380(6)
C11 C12 1.384(7)
C11 H11A 0.9300
C12 C13 1.362(10)
C12 H12A 0.9300
C13 C14 1.362(10)
C13 H13A 0.9300
C14 C15 1.386(8)
C14 H14A 0.9300
C15 H15A 0.9300

loop_
_geom_torsion_atom_site_label_1
_geom_torsion_atom_site_label_2
_geom_torsion_atom_site_label_3
_geom_torsion_atom_site_label_4
_geom_torsion
C3 N1 C2 O1 6.0(5)
C8 N1 C2 O1 175.6(3)
C3 N1 C2 C1 -175.7(3)
C8 N1 C2 C1 -6.2(5)
C2 N1 C3 C4 62.2(4)
C8 N1 C3 C4 -108.8(3)
C2 N1 C3 C6 179.7(3)
C8 N1 C3 C6 8.6(4)
C5 O3 C4 O2 2.3(6)
C5 O3 C4 C3 -172.6(4)
N1 C3 C4 O2 24.8(6)
C6 C3 C4 O2 -88.7(4)
N1 C3 C4 O3 -160.4(3)
C6 C3 C4 O3 86.1(4)
N1 C3 C6 C7 -28.8(4)
C4 C3 C6 C7 89.4(4)
C3 C6 C7 C8 38.3(4)
C2 N1 C8 C7 -155.3(3)
C3 N1 C8 C7 14.8(4)
C2 N1 C8 C9 83.9(4)
C3 N1 C8 C9 -106.0(3)
C6 C7 C8 N1 -32.1(4)
C6 C7 C8 C9 89.2(4)
N1 C8 C9 C10 -171.5(3)
C7 C8 C9 C10 73.6(4)
C8 C9 C10 C15 71.6(5)
C8 C9 C10 C11 -107.0(4)
C15 C10 C11 C12 2.2(7)
C9 C10 C11 C12 -179.1(4)
C10 C11 C12 C13 -1.5(8)
C11 C12 C13 C14 -0.5(10)
C12 C13 C14 C15 1.8(11)
C11 C10 C15 C14 -1.0(8)
C9 C10 C15 C14 -179.6(5)
C13 C14 C15 C10 -1.0(10)
